data_4070801
loop_
_publ_author_name
'Packheiser, Rico'
'Jakob, Alexander'
'Ecorchard, Petra'
'Walfort, Bernhard'
'Lang, Heinrich'

_publ_section_title
;
 Diphenylphosphinoferrocene Gold(I) Acetylides: Synthesis of Heterotri-
 and Heterotetrametallic Transition Metal Complexes
;
_journal_issue 6
_journal_name_full Organometallics
_journal_page_first 1214
_journal_paper_doi 10.1021/om701021y
_journal_volume 27
_journal_year 2008
_chemical_formula_sum 'C36 H37 Au Fe I N2 P'
_chemical_formula_weight 908.36
_chemical_name_systematic
; 
 ? 
;
_space_group_IT_number 14
_symmetry_cell_setting monoclinic
_symmetry_space_group_name_Hall '-P 2ybc'
_symmetry_space_group_name_H-M 'P 1 21/c 1'
_atom_sites_solution_hydrogens geom
_atom_sites_solution_primary direct
_atom_sites_solution_secondary difmap
_audit_creation_method SHELXL-97
_cell_angle_alpha 90.00
_cell_angle_beta 90.645(5)
_cell_angle_gamma 90.00
_cell_formula_units_Z 4
_cell_length_a 8.993(2)
_cell_length_b 12.464(3)
_cell_length_c 31.133(8)
_cell_measurement_reflns_used 8183
_cell_measurement_temperature 298(2)
_cell_measurement_theta_max 26.04
_cell_measurement_theta_min 2.37
_cell_volume 3489.4(15)
_computing_cell_refinement Saint
_computing_data_collection Smart
_computing_data_reduction Saint
_computing_molecular_graphics XP
_computing_publication_material Shelxtl
_computing_structure_refinement 'SHELXL-97 (Sheldrick, 1997)'
_computing_structure_solution 'SHELXS-97 (Sheldrick, 1990)'
_diffrn_ambient_temperature 298(2)
_diffrn_measured_fraction_theta_full 0.997
_diffrn_measured_fraction_theta_max 0.997
_diffrn_measurement_device_type 'Bruker Smart CCD 1k'
_diffrn_measurement_method 'omega scans'
_diffrn_radiation_monochromator graphite
_diffrn_radiation_source 'fine-focus sealed tube'
_diffrn_radiation_type MoK\a
_diffrn_radiation_wavelength 0.71073
_diffrn_reflns_av_R_equivalents 0.0354
_diffrn_reflns_av_sigmaI/netI 0.0224
_diffrn_reflns_limit_h_max 11
_diffrn_reflns_limit_h_min -11
_diffrn_reflns_limit_k_max 15
_diffrn_reflns_limit_k_min 0
_diffrn_reflns_limit_l_max 38
_diffrn_reflns_limit_l_min 0
_diffrn_reflns_number 40100
_diffrn_reflns_theta_full 26.44
_diffrn_reflns_theta_max 26.44
_diffrn_reflns_theta_min 1.76
_exptl_absorpt_coefficient_mu 5.572
_exptl_absorpt_correction_T_max 0.99999
_exptl_absorpt_correction_T_min 0.65829
_exptl_absorpt_correction_type multi-scan
_exptl_absorpt_process_details sadabs
_exptl_crystal_colour orange
_exptl_crystal_density_diffrn 1.729
_exptl_crystal_density_method 'not measured'
_exptl_crystal_description block
_exptl_crystal_F_000 1760
_exptl_crystal_size_max 0.4
_exptl_crystal_size_mid 0.3
_exptl_crystal_size_min 0.2
_refine_diff_density_max 1.407
_refine_diff_density_min -1.468
_refine_diff_density_rms 0.091
_refine_ls_extinction_method none
_refine_ls_goodness_of_fit_ref 1.049
_refine_ls_hydrogen_treatment mixed
_refine_ls_matrix_type full
_refine_ls_number_parameters 413
_refine_ls_number_reflns 7168
_refine_ls_number_restraints 87
_refine_ls_restrained_S_all 1.053
_refine_ls_R_factor_all 0.0453
_refine_ls_R_factor_gt 0.0344
_refine_ls_shift/su_max 0.006
_refine_ls_shift/su_mean 0.000
_refine_ls_structure_factor_coef Fsqd
_refine_ls_weighting_details 'calc w=1/[\s^2^(Fo^2^)+(0.0426P)^2^+6.2283P] where P=(Fo^2^+2Fc^2^)/3'
_refine_ls_weighting_scheme calc
_refine_ls_wR_factor_gt 0.0861
_refine_ls_wR_factor_ref 0.0930
_reflns_number_gt 5959
_reflns_number_total 7521
_reflns_threshold_expression >2sigma(I)
_cod_data_source_file om701021y-file005.cif
_cod_data_source_block rc23xpr
_cod_original_cell_volume 3489.5(16)
_cod_original_sg_symbol_H-M P2(1)/c
_cod_database_code 4070801

loop_
_symmetry_equiv_pos_as_xyz
'x, y, z'
'-x, y+1/2, -z+1/2'
'-x, -y, -z'
'x, -y-1/2, z-1/2'

loop_
_atom_site_label
_atom_site_type_symbol
_atom_site_fract_x
_atom_site_fract_y
_atom_site_fract_z
_atom_site_U_iso_or_equiv
_atom_site_adp_type
_atom_site_occupancy
_atom_site_symmetry_multiplicity
_atom_site_calc_flag
_atom_site_refinement_flags
_atom_site_disorder_assembly
_atom_site_disorder_group
C1 C 0.2867(9) 0.0451(7) 0.3387(3) 0.105(3) Uani 1 1 d . . .
H1 H 0.2502 0.0944 0.3188 0.126 Uiso 1 1 calc R . .
C2 C 0.2421(11) 0.0368(9) 0.3812(4) 0.124(3) Uani 1 1 d . . .
H2 H 0.1700 0.0785 0.3944 0.149 Uiso 1 1 calc R . .
C3 C 0.3243(11) -0.0445(11) 0.4003(3) 0.129(4) Uani 1 1 d . . .
H3 H 0.3179 -0.0666 0.4287 0.154 Uiso 1 1 calc R . .
C4 C 0.4180(8) -0.0874(8) 0.3695(3) 0.113(3) Uani 1 1 d . . .
H4 H 0.4851 -0.1433 0.3737 0.135 Uiso 1 1 calc R . .
C5 C 0.3931(8) -0.0310(8) 0.3307(3) 0.107(3) Uani 1 1 d . . .
H5 H 0.4400 -0.0431 0.3047 0.129 Uiso 1 1 calc R . .
Fe1 Fe 0.20282(8) -0.10314(7) 0.35011(2) 0.0633(2) Uani 1 1 d . . .
C6 C 0.0160(5) -0.1282(4) 0.31504(16) 0.0552(11) Uani 1 1 d . . .
C7 C -0.0100(6) -0.1490(5) 0.35934(18) 0.0682(15) Uani 1 1 d . . .
H7 H -0.0785 -0.1142 0.3766 0.082 Uiso 1 1 calc R . .
C8 C 0.0883(8) -0.2327(6) 0.3722(2) 0.087(2) Uani 1 1 d . . .
H8 H 0.0942 -0.2629 0.3995 0.105 Uiso 1 1 calc R . .
C9 C 0.1740(8) -0.2619(6) 0.3374(3) 0.091(2) Uani 1 1 d . . .
H9 H 0.2476 -0.3143 0.3376 0.109 Uiso 1 1 calc R . .
C10 C 0.1317(7) -0.1998(5) 0.3018(2) 0.0720(15) Uani 1 1 d . . .
H10 H 0.1715 -0.2042 0.2744 0.086 Uiso 1 1 calc R . .
P1 P -0.07274(14) -0.03561(11) 0.27965(4) 0.0517(3) Uani 1 1 d . . .
C11 C -0.1354(6) 0.0763(4) 0.31246(16) 0.0560(12) Uani 1 1 d . . .
C12 C -0.0673(7) 0.1750(5) 0.3093(2) 0.0740(16) Uani 1 1 d . . .
H12 H 0.0090 0.1847 0.2897 0.089 Uiso 1 1 calc R . .
C13 C -0.1108(10) 0.2593(5) 0.3347(2) 0.096(2) Uani 1 1 d . . .
H13 H -0.0620 0.3249 0.3329 0.115 Uiso 1 1 calc R . .
C14 C -0.2259(10) 0.2466(6) 0.3626(2) 0.097(2) Uani 1 1 d . . .
H14 H -0.2561 0.3042 0.3794 0.117 Uiso 1 1 calc R . .
C15 C -0.2962(8) 0.1509(6) 0.3659(2) 0.0870(19) Uani 1 1 d . . .
H15 H -0.3743 0.1429 0.3850 0.104 Uiso 1 1 calc R . .
C16 C -0.2520(7) 0.0653(5) 0.34113(19) 0.0703(15) Uani 1 1 d . . .
H16 H -0.3004 -0.0003 0.3436 0.084 Uiso 1 1 calc R . .
C17 C -0.2421(5) -0.1025(4) 0.26157(16) 0.0550(11) Uani 1 1 d . . .
C18 C -0.3334(8) -0.0516(6) 0.2317(2) 0.0849(19) Uani 1 1 d . . .
H18 H -0.3107 0.0170 0.2220 0.102 Uiso 1 1 calc R . .
C19 C -0.4607(8) -0.1051(8) 0.2162(2) 0.100(3) Uani 1 1 d . . .
H19 H -0.5225 -0.0716 0.1961 0.120 Uiso 1 1 calc R . .
C20 C -0.4938(8) -0.2048(8) 0.2302(3) 0.097(2) Uani 1 1 d . . .
H20 H -0.5786 -0.2391 0.2197 0.117 Uiso 1 1 calc R . .
C21 C -0.4049(8) -0.2556(6) 0.2594(3) 0.094(2) Uani 1 1 d . . .
H21 H -0.4284 -0.3244 0.2687 0.112 Uiso 1 1 calc R . .
C22 C -0.2785(6) -0.2040(5) 0.2752(2) 0.0736(16) Uani 1 1 d . . .
H22 H -0.2179 -0.2386 0.2952 0.088 Uiso 1 1 calc R . .
Au1 Au 0.07265(2) 0.012354(16) 0.223637(6) 0.05707(8) Uani 1 1 d . . .
C23 C 0.1987(6) 0.0474(4) 0.17328(17) 0.0567(12) Uani 1 1 d . . .
C24 C 0.2723(6) 0.0662(4) 0.14300(17) 0.0591(12) Uani 1 1 d . . .
C25 C 0.3607(6) 0.0958(4) 0.10603(16) 0.0583(12) Uani 1 1 d . . .
C26 C 0.4786(7) 0.0333(5) 0.0931(2) 0.0767(17) Uani 1 1 d . . .
H26 H 0.4975 -0.0310 0.1073 0.092 Uiso 1 1 calc R . .
C27 C 0.5705(6) 0.0633(6) 0.0593(2) 0.0765(16) Uani 1 1 d . B .
C28 C 0.5355(6) 0.1584(5) 0.03791(17) 0.0635(14) Uani 1 1 d . . .
C29 C 0.4135(6) 0.2206(5) 0.04839(17) 0.0640(13) Uani 1 1 d . . .
C30 C 0.3295(6) 0.1880(4) 0.08335(16) 0.0591(12) Uani 1 1 d . . .
H30 H 0.2494 0.2300 0.0917 0.071 Uiso 1 1 calc R . .
C31 C 0.6992(9) -0.0101(8) 0.0481(3) 0.112(3) Uani 1 1 d . . .
H31A H 0.6663 -0.0633 0.0273 0.134 Uiso 1 1 calc R A 1
H31B H 0.7786 0.0314 0.0354 0.134 Uiso 1 1 calc R A 1
N1 N 0.754(2) -0.063(2) 0.0866(9) 0.127(5) Uani 0.349(9) 1 d PDU B 1
C32 C 0.904(3) -0.036(3) 0.1028(13) 0.144(6) Uani 0.349(9) 1 d PDU B 1
H32A H 0.9293 -0.0815 0.1265 0.215 Uiso 0.349(9) 1 calc PR B 1
H32B H 0.9056 0.0377 0.1120 0.215 Uiso 0.349(9) 1 calc PR B 1
H32C H 0.9747 -0.0456 0.0803 0.215 Uiso 0.349(9) 1 calc PR B 1
C33 C 0.754(4) -0.168(2) 0.0726(12) 0.173(9) Uani 0.349(9) 1 d PDU B 1
H33A H 0.8408 -0.1808 0.0558 0.260 Uiso 0.349(9) 1 calc PR B 1
H33B H 0.6665 -0.1812 0.0554 0.260 Uiso 0.349(9) 1 calc PR B 1
H33C H 0.7543 -0.2154 0.0970 0.260 Uiso 0.349(9) 1 calc PR B 1
N1' N 0.8331(12) 0.0140(10) 0.0680(4) 0.123(4) Uani 0.651(9) 1 d PDU B 2
C32' C 0.8254(17) -0.0179(12) 0.1135(5) 0.125(4) Uani 0.651(9) 1 d PDU B 2
H32D H 0.7446 0.0190 0.1270 0.188 Uiso 0.651(9) 1 calc PR B 2
H32E H 0.9170 0.0004 0.1279 0.188 Uiso 0.651(9) 1 calc PR B 2
H32F H 0.8097 -0.0940 0.1154 0.188 Uiso 0.651(9) 1 calc PR B 2
C33' C 0.9606(16) -0.0356(17) 0.0493(7) 0.174(6) Uani 0.651(9) 1 d PDU B 2
H33D H 1.0494 -0.0071 0.0623 0.261 Uiso 0.651(9) 1 calc PR B 2
H33E H 0.9612 -0.0212 0.0190 0.261 Uiso 0.651(9) 1 calc PR B 2
H33F H 0.9566 -0.1117 0.0539 0.261 Uiso 0.651(9) 1 calc PR B 2
C34 C 0.3755(8) 0.3233(6) 0.0255(2) 0.0857(17) Uani 1 1 d U . .
H34A H 0.4555 0.3742 0.0303 0.103 Uiso 1 1 calc R . .
H34B H 0.3693 0.3092 -0.0051 0.103 Uiso 1 1 calc R . .
N2 N 0.2374(7) 0.3717(5) 0.03901(19) 0.0955(16) Uani 1 1 d DU . .
C35 C 0.2375(14) 0.4869(6) 0.0318(3) 0.135(3) Uani 1 1 d DU . .
H35A H 0.2465 0.5011 0.0016 0.202 Uiso 1 1 calc R . .
H35B H 0.3198 0.5187 0.0470 0.202 Uiso 1 1 calc R . .
H35C H 0.1462 0.5171 0.0420 0.202 Uiso 1 1 calc R . .
C36 C 0.1153(10) 0.3215(8) 0.0185(3) 0.126(3) Uani 1 1 d DU . .
H36A H 0.0245 0.3524 0.0287 0.189 Uiso 1 1 calc R . .
H36B H 0.1166 0.2462 0.0249 0.189 Uiso 1 1 calc R . .
H36C H 0.1217 0.3318 -0.0120 0.189 Uiso 1 1 calc R . .
I1 I 0.67556(6) 0.20897(5) -0.012147(16) 0.10191(18) Uani 1 1 d . . .

loop_
_atom_site_aniso_label
_atom_site_aniso_U_11
_atom_site_aniso_U_22
_atom_site_aniso_U_33
_atom_site_aniso_U_23
_atom_site_aniso_U_13
_atom_site_aniso_U_12
C1 0.076(5) 0.102(6) 0.136(8) 0.012(5) -0.026(5) -0.030(4)
C2 0.095(6) 0.143(8) 0.135(9) -0.053(7) -0.010(6) -0.023(6)
C3 0.094(6) 0.214(12) 0.077(5) -0.006(7) -0.020(5) -0.044(7)
C4 0.054(4) 0.160(8) 0.123(7) 0.030(6) -0.027(4) -0.003(5)
C5 0.060(4) 0.171(9) 0.090(5) 0.010(5) 0.002(4) -0.042(5)
Fe1 0.0477(4) 0.0867(6) 0.0556(4) 0.0083(4) -0.0030(3) 0.0008(4)
C6 0.050(3) 0.060(3) 0.056(3) 0.006(2) 0.002(2) -0.003(2)
C7 0.053(3) 0.089(4) 0.063(3) 0.021(3) 0.006(2) -0.004(3)
C8 0.086(4) 0.086(4) 0.090(5) 0.040(4) -0.006(4) 0.002(4)
C9 0.090(5) 0.076(4) 0.106(5) 0.011(4) -0.008(4) 0.024(4)
C10 0.066(3) 0.078(4) 0.071(4) -0.004(3) -0.004(3) 0.011(3)
P1 0.0490(7) 0.0562(7) 0.0500(7) 0.0062(5) 0.0036(5) -0.0044(5)
C11 0.058(3) 0.059(3) 0.051(3) 0.004(2) -0.003(2) -0.002(2)
C12 0.084(4) 0.062(3) 0.076(4) 0.012(3) -0.001(3) -0.002(3)
C13 0.144(7) 0.060(4) 0.084(5) 0.007(3) -0.018(5) -0.005(4)
C14 0.144(7) 0.082(5) 0.065(4) -0.012(3) -0.006(4) 0.028(5)
C15 0.092(5) 0.098(5) 0.071(4) -0.005(4) 0.009(3) 0.018(4)
C16 0.066(3) 0.071(4) 0.074(4) -0.002(3) 0.007(3) 0.004(3)
C17 0.046(3) 0.066(3) 0.053(3) 0.002(2) -0.001(2) 0.001(2)
C18 0.080(4) 0.105(5) 0.070(4) 0.018(4) -0.015(3) -0.001(4)
C19 0.070(4) 0.156(8) 0.074(4) 0.003(5) -0.025(3) 0.002(5)
C20 0.065(4) 0.130(7) 0.096(5) -0.023(5) -0.009(4) -0.018(4)
C21 0.077(4) 0.085(5) 0.119(6) -0.009(4) -0.013(4) -0.022(4)
C22 0.061(3) 0.068(4) 0.092(4) -0.001(3) -0.013(3) -0.003(3)
Au1 0.05817(13) 0.05991(13) 0.05330(12) 0.00832(9) 0.00757(9) -0.00542(9)
C23 0.062(3) 0.048(3) 0.060(3) 0.005(2) 0.005(2) 0.001(2)
C24 0.056(3) 0.063(3) 0.059(3) 0.012(2) 0.004(2) 0.003(2)
C25 0.053(3) 0.068(3) 0.054(3) 0.008(2) 0.007(2) 0.001(2)
C26 0.070(4) 0.089(4) 0.072(4) 0.021(3) 0.011(3) 0.019(3)
C27 0.053(3) 0.100(5) 0.076(4) 0.003(4) 0.010(3) 0.010(3)
C28 0.055(3) 0.086(4) 0.049(3) 0.002(3) 0.008(2) -0.012(3)
C29 0.067(3) 0.072(3) 0.053(3) 0.006(3) 0.007(2) -0.006(3)
C30 0.056(3) 0.065(3) 0.056(3) 0.007(2) 0.010(2) 0.003(2)
C31 0.068(4) 0.157(8) 0.110(6) -0.012(5) 0.013(4) 0.028(5)
N1 0.094(8) 0.135(9) 0.150(10) -0.043(8) -0.023(8) 0.045(7)
C32 0.113(10) 0.155(12) 0.162(13) -0.035(11) -0.045(11) 0.032(10)
C33 0.200(18) 0.128(13) 0.192(19) -0.033(15) -0.031(16) -0.002(13)
N1' 0.079(6) 0.134(8) 0.154(8) -0.060(6) -0.025(6) 0.032(5)
C32' 0.089(8) 0.125(9) 0.160(8) -0.048(8) -0.035(7) 0.052(7)
C33' 0.086(9) 0.224(15) 0.211(13) -0.067(13) 0.003(9) 0.046(9)
C34 0.102(4) 0.084(4) 0.071(4) 0.023(3) 0.015(3) 0.002(3)
N2 0.114(4) 0.091(3) 0.083(3) 0.027(3) 0.017(3) 0.021(3)
C35 0.200(9) 0.095(4) 0.109(6) 0.024(4) 0.029(6) 0.039(4)
C36 0.110(5) 0.142(6) 0.125(7) 0.029(6) -0.007(5) 0.022(5)
I1 0.0960(3) 0.1287(4) 0.0819(3) -0.0003(3) 0.0394(3) -0.0204(3)

loop_
_atom_type_symbol
_atom_type_description
_atom_type_scat_dispersion_real
_atom_type_scat_dispersion_imag
_atom_type_scat_source
C C 0.0033 0.0016 'International Tables Vol C Tables 4.2.6.8 and 6.1.1.4'
H H 0.0000 0.0000 'International Tables Vol C Tables 4.2.6.8 and 6.1.1.4'
N N 0.0061 0.0033 'International Tables Vol C Tables 4.2.6.8 and 6.1.1.4'
P P 0.1023 0.0942 'International Tables Vol C Tables 4.2.6.8 and 6.1.1.4'
Fe Fe 0.3463 0.8444 'International Tables Vol C Tables 4.2.6.8 and 6.1.1.4'
I I -0.4742 1.8119 'International Tables Vol C Tables 4.2.6.8 and 6.1.1.4'
Au Au -2.0133 8.8022 'International Tables Vol C Tables 4.2.6.8 and 6.1.1.4'

loop_
_geom_angle_atom_site_label_1
_geom_angle_atom_site_label_2
_geom_angle_atom_site_label_3
_geom_angle
C5 C1 C2 109.3(9)
C5 C1 Fe1 70.4(5)
C2 C1 Fe1 69.8(5)
C3 C2 C1 107.6(9)
C3 C2 Fe1 70.3(6)
C1 C2 Fe1 70.1(5)
C2 C3 C4 108.1(9)
C2 C3 Fe1 69.8(5)
C4 C3 Fe1 69.9(5)
C3 C4 C5 107.8(9)
C3 C4 Fe1 70.1(4)
C5 C4 Fe1 69.7(4)
C1 C5 C4 107.0(8)
C1 C5 Fe1 70.1(4)
C4 C5 Fe1 69.6(4)
C6 Fe1 C7 41.3(2)
C6 Fe1 C2 122.1(4)
C7 Fe1 C2 109.6(4)
C6 Fe1 C10 41.6(2)
C7 Fe1 C10 69.2(3)
C2 Fe1 C10 156.9(4)
C6 Fe1 C1 110.8(3)
C7 Fe1 C1 129.6(3)
C2 Fe1 C1 40.1(4)
C10 Fe1 C1 121.8(3)
C6 Fe1 C4 164.0(3)
C7 Fe1 C4 152.4(3)
C2 Fe1 C4 67.3(4)
C10 Fe1 C4 124.8(4)
C1 Fe1 C4 67.0(4)
C6 Fe1 C5 127.4(3)
C7 Fe1 C5 165.9(3)
C2 Fe1 C5 67.5(4)
C10 Fe1 C5 107.6(3)
C1 Fe1 C5 39.5(4)
C4 Fe1 C5 40.7(3)
C6 Fe1 C3 155.3(4)
C7 Fe1 C3 119.6(3)
C2 Fe1 C3 39.9(4)
C10 Fe1 C3 161.4(4)
C1 Fe1 C3 67.0(4)
C4 Fe1 C3 40.0(4)
C5 Fe1 C3 67.8(4)
C6 Fe1 C9 68.9(2)
C7 Fe1 C9 68.5(3)
C2 Fe1 C9 162.3(5)
C10 Fe1 C9 40.4(3)
C1 Fe1 C9 154.0(4)
C4 Fe1 C9 105.7(4)
C5 Fe1 C9 118.6(4)
C3 Fe1 C9 124.5(4)
C6 Fe1 C8 68.9(2)
C7 Fe1 C8 41.0(2)
C2 Fe1 C8 127.4(4)
C10 Fe1 C8 67.8(3)
C1 Fe1 C8 166.1(4)
C4 Fe1 C8 117.4(3)
C5 Fe1 C8 151.8(4)
C3 Fe1 C8 107.2(4)
C9 Fe1 C8 39.8(3)
C7 C6 C10 107.0(5)
C7 C6 P1 129.8(4)
C10 C6 P1 123.2(4)
C7 C6 Fe1 69.5(3)
C10 C6 Fe1 69.5(3)
P1 C6 Fe1 126.9(3)
C8 C7 C6 107.3(5)
C8 C7 Fe1 70.2(3)
C6 C7 Fe1 69.2(3)
C9 C8 C7 108.8(6)
C9 C8 Fe1 70.0(4)
C7 C8 Fe1 68.8(3)
C8 C9 C10 109.0(6)
C8 C9 Fe1 70.3(4)
C10 C9 Fe1 69.5(4)
C9 C10 C6 107.9(6)
C9 C10 Fe1 70.2(4)
C6 C10 Fe1 68.9(3)
C6 P1 C17 105.2(2)
C6 P1 C11 106.8(2)
C17 P1 C11 105.2(2)
C6 P1 Au1 112.85(17)
C17 P1 Au1 111.72(17)
C11 P1 Au1 114.41(17)
C12 C11 C16 118.2(5)
C12 C11 P1 120.2(4)
C16 C11 P1 121.6(4)
C13 C12 C11 120.7(6)
C14 C13 C12 120.0(7)
C15 C14 C13 120.4(7)
C14 C15 C16 120.1(7)
C15 C16 C11 120.5(6)
C22 C17 C18 119.1(5)
C22 C17 P1 121.9(4)
C18 C17 P1 119.0(5)
C17 C18 C19 119.1(7)
C20 C19 C18 120.5(7)
C19 C20 C21 120.9(7)
C20 C21 C22 119.5(7)
C17 C22 C21 120.9(6)
C23 Au1 P1 177.23(15)
C24 C23 Au1 178.6(5)
C23 C24 C25 176.8(6)
C30 C25 C26 118.3(5)
C30 C25 C24 120.5(5)
C26 C25 C24 121.2(5)
C25 C26 C27 122.2(6)
C26 C27 C28 117.1(5)
C26 C27 C31 118.1(7)
C28 C27 C31 124.8(6)
C29 C28 C27 122.6(5)
C29 C28 I1 119.2(4)
C27 C28 I1 118.2(4)
C28 C29 C30 117.3(5)
C28 C29 C34 122.8(5)
C30 C29 C34 119.8(5)
C25 C30 C29 122.4(5)
N1' C31 N1 56.2(11)
N1' C31 C27 115.3(8)
N1 C31 C27 109.5(10)
C33 N1 C31 100(2)
C33 N1 C32 108.8(19)
C31 N1 C32 118(3)
C31 N1' C33' 114.8(11)
C31 N1' C32' 108.9(12)
C33' N1' C32' 108.7(12)
N2 C34 C29 114.2(5)
C36 N2 C34 110.5(7)
C36 N2 C35 111.8(7)
C34 N2 C35 111.4(7)

loop_
_geom_bond_atom_site_label_1
_geom_bond_atom_site_label_2
_geom_bond_distance
C1 C5 1.372(13)
C1 C2 1.390(13)
C1 Fe1 2.028(8)
C2 C3 1.385(15)
C2 Fe1 2.024(9)
C3 C4 1.390(13)
C3 Fe1 2.032(8)
C4 C5 1.412(11)
C4 Fe1 2.030(7)
C5 Fe1 2.031(7)
Fe1 C6 2.018(5)
Fe1 C7 2.021(5)
Fe1 C10 2.025(6)
Fe1 C9 2.035(7)
Fe1 C8 2.039(7)
C6 C7 1.425(7)
C6 C10 1.435(8)
C6 P1 1.778(5)
C7 C8 1.423(8)
C8 C9 1.386(10)
C9 C10 1.400(9)
P1 C17 1.820(5)
P1 C11 1.822(5)
P1 Au1 2.2716(13)
C11 C12 1.379(8)
C11 C16 1.391(8)
C12 C13 1.374(9)
C13 C14 1.368(11)
C14 C15 1.355(11)
C15 C16 1.379(9)
C17 C22 1.374(8)
C17 C18 1.388(8)
C18 C19 1.405(10)
C19 C20 1.351(12)
C20 C21 1.361(11)
C21 C22 1.391(8)
Au1 C23 1.993(5)
C23 C24 1.181(7)
C24 C25 1.454(7)
C25 C30 1.376(7)
C25 C26 1.380(8)
C26 C27 1.395(8)
C27 C28 1.395(9)
C27 C31 1.520(9)
C28 C29 1.385(8)
C28 I1 2.111(5)
C29 C30 1.393(7)
C29 C34 1.502(8)
C31 N1' 1.382(14)
C31 N1 1.45(3)
N1 C33 1.379(17)
N1 C32 1.478(17)
N1' C33' 1.433(14)
N1' C32' 1.474(15)
C34 N2 1.447(9)
N2 C36 1.410(10)
N2 C35 1.453(9)

loop_
_geom_torsion_atom_site_label_1
_geom_torsion_atom_site_label_2
_geom_torsion_atom_site_label_3
_geom_torsion_atom_site_label_4
_geom_torsion
C5 C1 C2 C3 1.2(10)
Fe1 C1 C2 C3 60.6(7)
C5 C1 C2 Fe1 -59.4(6)
C1 C2 C3 C4 -0.8(11)
Fe1 C2 C3 C4 59.6(7)
C1 C2 C3 Fe1 -60.4(6)
C2 C3 C4 C5 0.2(11)
Fe1 C3 C4 C5 59.7(6)
C2 C3 C4 Fe1 -59.5(7)
C2 C1 C5 C4 -1.0(9)
Fe1 C1 C5 C4 -60.1(6)
C2 C1 C5 Fe1 59.1(6)
C3 C4 C5 C1 0.5(10)
Fe1 C4 C5 C1 60.5(5)
C3 C4 C5 Fe1 -59.9(6)
C3 C2 Fe1 C6 157.2(5)
C1 C2 Fe1 C6 -84.6(6)
C3 C2 Fe1 C7 113.1(6)
C1 C2 Fe1 C7 -128.8(5)
C3 C2 Fe1 C10 -164.0(7)
C1 C2 Fe1 C10 -45.8(11)
C3 C2 Fe1 C1 -118.2(8)
C3 C2 Fe1 C4 -37.5(6)
C1 C2 Fe1 C4 80.7(6)
C3 C2 Fe1 C5 -81.7(6)
C1 C2 Fe1 C5 36.4(5)
C1 C2 Fe1 C3 118.2(8)
C3 C2 Fe1 C9 32.3(15)
C1 C2 Fe1 C9 150.5(10)
C3 C2 Fe1 C8 70.4(7)
C1 C2 Fe1 C8 -171.4(5)
C5 C1 Fe1 C6 -124.0(5)
C2 C1 Fe1 C6 115.6(6)
C5 C1 Fe1 C7 -167.3(4)
C2 C1 Fe1 C7 72.3(7)
C5 C1 Fe1 C2 120.4(8)
C5 C1 Fe1 C10 -78.9(6)
C2 C1 Fe1 C10 160.7(6)
C5 C1 Fe1 C4 38.8(5)
C2 C1 Fe1 C4 -81.6(6)
C2 C1 Fe1 C5 -120.4(8)
C5 C1 Fe1 C3 82.5(6)
C2 C1 Fe1 C3 -37.9(6)
C5 C1 Fe1 C9 -39.7(10)
C2 C1 Fe1 C9 -160.1(7)
C5 C1 Fe1 C8 150.0(11)
C2 C1 Fe1 C8 29.6(15)
C3 C4 Fe1 C6 166.5(10)
C5 C4 Fe1 C6 47.7(15)
C3 C4 Fe1 C7 -51.8(11)
C5 C4 Fe1 C7 -170.6(7)
C3 C4 Fe1 C2 37.4(7)
C5 C4 Fe1 C2 -81.4(7)
C3 C4 Fe1 C10 -165.2(6)
C5 C4 Fe1 C10 76.0(7)
C3 C4 Fe1 C1 81.1(7)
C5 C4 Fe1 C1 -37.7(6)
C3 C4 Fe1 C5 118.8(9)
C5 C4 Fe1 C3 -118.8(9)
C3 C4 Fe1 C9 -125.4(7)
C5 C4 Fe1 C9 115.8(6)
C3 C4 Fe1 C8 -84.3(7)
C5 C4 Fe1 C8 156.9(6)
C1 C5 Fe1 C6 77.1(6)
C4 C5 Fe1 C6 -165.1(5)
C1 C5 Fe1 C7 44.0(16)
C4 C5 Fe1 C7 161.8(12)
C1 C5 Fe1 C2 -37.0(6)
C4 C5 Fe1 C2 80.8(7)
C1 C5 Fe1 C10 118.9(5)
C4 C5 Fe1 C10 -123.3(6)
C4 C5 Fe1 C1 117.8(8)
C1 C5 Fe1 C4 -117.8(8)
C1 C5 Fe1 C3 -80.3(7)
C4 C5 Fe1 C3 37.5(6)
C1 C5 Fe1 C9 161.4(5)
C4 C5 Fe1 C9 -80.8(7)
C1 C5 Fe1 C8 -165.3(7)
C4 C5 Fe1 C8 -47.4(10)
C2 C3 Fe1 C6 -51.9(11)
C4 C3 Fe1 C6 -171.1(6)
C2 C3 Fe1 C7 -85.6(7)
C4 C3 Fe1 C7 155.2(5)
C4 C3 Fe1 C2 -119.2(9)
C2 C3 Fe1 C10 160.2(10)
C4 C3 Fe1 C10 41.0(14)
C2 C3 Fe1 C1 38.1(6)
C4 C3 Fe1 C1 -81.1(7)
C2 C3 Fe1 C4 119.2(9)
C2 C3 Fe1 C5 81.1(7)
C4 C3 Fe1 C5 -38.1(6)
C2 C3 Fe1 C9 -168.6(6)
C4 C3 Fe1 C9 72.2(7)
C2 C3 Fe1 C8 -128.4(6)
C4 C3 Fe1 C8 112.4(6)
C2 Fe1 C6 C7 -83.5(6)
C10 Fe1 C6 C7 118.3(5)
C1 Fe1 C6 C7 -126.8(5)
C4 Fe1 C6 C7 154.2(11)
C5 Fe1 C6 C7 -168.4(5)
C3 Fe1 C6 C7 -46.9(10)
C9 Fe1 C6 C7 81.0(4)
C8 Fe1 C6 C7 38.3(4)
C7 Fe1 C6 C10 -118.3(5)
C2 Fe1 C6 C10 158.3(5)
C1 Fe1 C6 C10 114.9(5)
C4 Fe1 C6 C10 36.0(13)
C5 Fe1 C6 C10 73.3(5)
C3 Fe1 C6 C10 -165.2(9)
C9 Fe1 C6 C10 -37.2(4)
C8 Fe1 C6 C10 -80.0(4)
C7 Fe1 C6 P1 125.0(5)
C2 Fe1 C6 P1 41.5(6)
C10 Fe1 C6 P1 -116.7(5)
C1 Fe1 C6 P1 -1.8(5)
C4 Fe1 C6 P1 -80.8(12)
C5 Fe1 C6 P1 -43.4(6)
C3 Fe1 C6 P1 78.1(10)
C9 Fe1 C6 P1 -154.0(4)
C8 Fe1 C6 P1 163.3(4)
C10 C6 C7 C8 -0.5(7)
P1 C6 C7 C8 178.4(5)
Fe1 C6 C7 C8 -60.1(4)
C10 C6 C7 Fe1 59.6(4)
P1 C6 C7 Fe1 -121.5(5)
C6 Fe1 C7 C8 118.4(6)
C2 Fe1 C7 C8 -124.9(6)
C10 Fe1 C7 C8 79.7(4)
C1 Fe1 C7 C8 -165.6(5)
C4 Fe1 C7 C8 -46.6(9)
C5 Fe1 C7 C8 159.4(13)
C3 Fe1 C7 C8 -82.2(6)
C9 Fe1 C7 C8 36.3(4)
C2 Fe1 C7 C6 116.7(5)
C10 Fe1 C7 C6 -38.7(3)
C1 Fe1 C7 C6 76.0(5)
C4 Fe1 C7 C6 -165.0(7)
C5 Fe1 C7 C6 41.0(15)
C3 Fe1 C7 C6 159.5(5)
C9 Fe1 C7 C6 -82.1(4)
C8 Fe1 C7 C6 -118.4(6)
C6 C7 C8 C9 0.9(8)
Fe1 C7 C8 C9 -58.7(5)
C6 C7 C8 Fe1 59.5(4)
C6 Fe1 C8 C9 82.1(4)
C7 Fe1 C8 C9 120.6(6)
C2 Fe1 C8 C9 -163.0(5)
C10 Fe1 C8 C9 37.2(4)
C1 Fe1 C8 C9 173.4(12)
C4 Fe1 C8 C9 -81.7(5)
C5 Fe1 C8 C9 -48.9(8)
C3 Fe1 C8 C9 -123.7(5)
C6 Fe1 C8 C7 -38.5(4)
C2 Fe1 C8 C7 76.4(6)
C10 Fe1 C8 C7 -83.4(4)
C1 Fe1 C8 C7 52.8(14)
C4 Fe1 C8 C7 157.7(5)
C5 Fe1 C8 C7 -169.5(6)
C3 Fe1 C8 C7 115.7(5)
C9 Fe1 C8 C7 -120.6(6)
C7 C8 C9 C10 -0.9(8)
Fe1 C8 C9 C10 -58.9(5)
C7 C8 C9 Fe1 58.0(5)
C6 Fe1 C9 C8 -81.9(4)
C7 Fe1 C9 C8 -37.4(4)
C2 Fe1 C9 C8 50.0(13)
C10 Fe1 C9 C8 -120.2(6)
C1 Fe1 C9 C8 -176.4(6)
C4 Fe1 C9 C8 114.1(5)
C5 Fe1 C9 C8 156.1(4)
C3 Fe1 C9 C8 74.6(6)
C6 Fe1 C9 C10 38.3(4)
C7 Fe1 C9 C10 82.8(4)
C2 Fe1 C9 C10 170.2(11)
C1 Fe1 C9 C10 -56.2(8)
C4 Fe1 C9 C10 -125.7(5)
C5 Fe1 C9 C10 -83.8(5)
C3 Fe1 C9 C10 -165.2(5)
C8 Fe1 C9 C10 120.2(6)
C8 C9 C10 C6 0.6(8)
Fe1 C9 C10 C6 -58.8(4)
C8 C9 C10 Fe1 59.4(5)
C7 C6 C10 C9 0.0(7)
P1 C6 C10 C9 -179.1(5)
Fe1 C6 C10 C9 59.6(5)
C7 C6 C10 Fe1 -59.6(4)
P1 C6 C10 Fe1 121.4(4)
C6 Fe1 C10 C9 -119.3(5)
C7 Fe1 C10 C9 -80.9(4)
C2 Fe1 C10 C9 -172.4(9)
C1 Fe1 C10 C9 154.6(5)
C4 Fe1 C10 C9 72.1(5)
C5 Fe1 C10 C9 113.7(5)
C3 Fe1 C10 C9 41.1(12)
C8 Fe1 C10 C9 -36.7(4)
C7 Fe1 C10 C6 38.5(3)
C2 Fe1 C10 C6 -53.1(10)
C1 Fe1 C10 C6 -86.1(5)
C4 Fe1 C10 C6 -168.6(4)
C5 Fe1 C10 C6 -127.0(4)
C3 Fe1 C10 C6 160.5(10)
C9 Fe1 C10 C6 119.3(5)
C8 Fe1 C10 C6 82.7(4)
C7 C6 P1 C17 -82.4(5)
C10 C6 P1 C17 96.3(5)
Fe1 C6 P1 C17 -175.5(3)
C7 C6 P1 C11 29.0(6)
C10 C6 P1 C11 -152.2(5)
Fe1 C6 P1 C11 -64.1(4)
C7 C6 P1 Au1 155.5(5)
C10 C6 P1 Au1 -25.7(5)
Fe1 C6 P1 Au1 62.4(4)
C6 P1 C11 C12 109.9(5)
C17 P1 C11 C12 -138.7(5)
Au1 P1 C11 C12 -15.7(5)
C6 P1 C11 C16 -70.2(5)
C17 P1 C11 C16 41.3(5)
Au1 P1 C11 C16 164.2(4)
C16 C11 C12 C13 1.8(9)
P1 C11 C12 C13 -178.2(5)
C11 C12 C13 C14 -2.0(10)
C12 C13 C14 C15 1.0(11)
C13 C14 C15 C16 0.0(11)
C14 C15 C16 C11 -0.1(10)
C12 C11 C16 C15 -0.8(9)
P1 C11 C16 C15 179.3(5)
C6 P1 C17 C22 -0.2(5)
C11 P1 C17 C22 -112.8(5)
Au1 P1 C17 C22 122.5(5)
C6 P1 C17 C18 -177.2(5)
C11 P1 C17 C18 70.3(5)
Au1 P1 C17 C18 -54.4(5)
C22 C17 C18 C19 0.1(10)
P1 C17 C18 C19 177.1(6)
C17 C18 C19 C20 0.0(12)
C18 C19 C20 C21 -0.2(13)
C19 C20 C21 C22 0.3(12)
C18 C17 C22 C21 0.0(10)
P1 C17 C22 C21 -176.9(5)
C20 C21 C22 C17 -0.2(11)
C6 P1 Au1 C23 72(3)
C17 P1 Au1 C23 -46(3)
C11 P1 Au1 C23 -165(3)
P1 Au1 C23 C24 13(23)
Au1 C23 C24 C25 140(17)
C23 C24 C25 C30 -25(11)
C23 C24 C25 C26 155(10)
C30 C25 C26 C27 3.2(10)
C24 C25 C26 C27 -176.1(6)
C25 C26 C27 C28 -2.1(10)
C25 C26 C27 C31 178.9(7)
C26 C27 C28 C29 -1.5(9)
C31 C27 C28 C29 177.5(7)
C26 C27 C28 I1 178.2(5)
C31 C27 C28 I1 -2.8(9)
C27 C28 C29 C30 3.6(9)
I1 C28 C29 C30 -176.0(4)
C27 C28 C29 C34 179.8(6)
I1 C28 C29 C34 0.1(8)
C26 C25 C30 C29 -0.8(9)
C24 C25 C30 C29 178.4(5)
C28 C29 C30 C25 -2.5(9)
C34 C29 C30 C25 -178.8(6)
C26 C27 C31 N1' -92.8(11)
C28 C27 C31 N1' 88.2(11)
C26 C27 C31 N1 -31.9(14)
C28 C27 C31 N1 149.2(12)
N1' C31 N1 C33 -123(2)
C27 C31 N1 C33 129.5(19)
N1' C31 N1 C32 -4.8(18)
C27 C31 N1 C32 -113(2)
N1 C31 N1' C33' 98.4(18)
C27 C31 N1' C33' -164.2(13)
N1 C31 N1' C32' -23.7(12)
C27 C31 N1' C32' 73.6(12)
C28 C29 C34 N2 175.3(6)
C30 C29 C34 N2 -8.6(9)
C29 C34 N2 C36 -80.9(8)
C29 C34 N2 C35 154.3(7)
